data_4349723
loop_
_publ_author_name
'Liu, Yu-Ling'
'Zhang, Wen'

_publ_section_title
;
 Cation-templated cyanometallate-based supramolecular rectangular cage
 compounds showing dielectric transitions
;
_journal_issue 8
_journal_name_full 'Inorganic Chemistry Frontiers'
_journal_page_first 1304
_journal_paper_doi 10.1039/C7QI00218A
_journal_volume 4
_journal_year 2017
_chemical_formula_moiety '2(C3 H0.50 Cd0.50 Cl Co0.50 N3), 2(C H6 N3)'
_chemical_formula_sum 'C8 H13 Cd Cl2 Co N12'
_chemical_formula_weight 519.54
_space_group_crystal_system tetragonal
_space_group_IT_number 129
_space_group_name_Hall '-P 4a 2a'
_space_group_name_H-M_alt 'P 4/n m m :2'
_atom_sites_solution_hydrogens difmap
_audit_creation_method SHELXL-2014/7
_audit_update_record
;
2017-02-20 deposited with the CCDC.
2017-06-05 downloaded from the CCDC.
;
_cell_angle_alpha 90
_cell_angle_beta 90
_cell_angle_gamma 90
_cell_formula_units_Z 4
_cell_length_a 14.954(6)
_cell_length_b 14.954(6)
_cell_length_c 8.566(5)
_cell_measurement_reflns_used 678
_cell_measurement_temperature 113(2)
_cell_measurement_theta_max 27.4855
_cell_measurement_theta_min 1.9267
_cell_volume 1915.5(16)
_computing_structure_refinement 'SHELXL-2014/7 (Sheldrick, 2014)'
_diffrn_ambient_temperature 113(2)
_diffrn_measured_fraction_theta_full 0.983
_diffrn_measured_fraction_theta_max 0.986
_diffrn_measurement_device_type 'Saturn724+ (4x4 bin mode)'
_diffrn_measurement_method CCD_Profile_fitting
_diffrn_radiation_type MoK\a
_diffrn_radiation_wavelength 0.71073
_diffrn_reflns_av_R_equivalents 0.0731
_diffrn_reflns_av_unetI/netI 0.0406
_diffrn_reflns_Laue_measured_fraction_full 0.983
_diffrn_reflns_Laue_measured_fraction_max 0.986
_diffrn_reflns_limit_h_max 19
_diffrn_reflns_limit_h_min -17
_diffrn_reflns_limit_k_max 19
_diffrn_reflns_limit_k_min -19
_diffrn_reflns_limit_l_max 10
_diffrn_reflns_limit_l_min -11
_diffrn_reflns_number 13137
_diffrn_reflns_point_group_measured_fraction_full 0.983
_diffrn_reflns_point_group_measured_fraction_max 0.986
_diffrn_reflns_theta_full 25.242
_diffrn_reflns_theta_max 27.473
_diffrn_reflns_theta_min 1.926
_exptl_absorpt_coefficient_mu 2.272
_exptl_crystal_colour pale-yellow
_exptl_crystal_density_diffrn 1.801
_exptl_crystal_description plate
_exptl_crystal_F_000 1012
_refine_diff_density_max 2.872
_refine_diff_density_min -3.016
_refine_diff_density_rms 0.212
_refine_ls_extinction_method none
_refine_ls_goodness_of_fit_ref 1.119
_refine_ls_hydrogen_treatment mixed
_refine_ls_matrix_type full
_refine_ls_number_parameters 80
_refine_ls_number_reflns 1238
_refine_ls_number_restraints 76
_refine_ls_restrained_S_all 1.332
_refine_ls_R_factor_all 0.0663
_refine_ls_R_factor_gt 0.0624
_refine_ls_shift/su_max 0.000
_refine_ls_shift/su_mean 0.000
_refine_ls_structure_factor_coef Fsqd
_refine_ls_weighting_details 'w=1/[\s^2^(Fo^2^)+(0.0539P)^2^+27.7711P] where P=(Fo^2^+2Fc^2^)/3'
_refine_ls_weighting_scheme calc
_refine_ls_wR_factor_gt 0.1454
_refine_ls_wR_factor_ref 0.1479
_reflns_Friedel_coverage 0.000
_reflns_number_gt 1131
_reflns_number_total 1238
_reflns_threshold_expression 'I > 2\s(I)'
_cod_data_source_file c7qi00218a2.cif
_cod_data_source_block 3-113K
_cod_original_cell_volume 1915.5(19)
_cod_original_sg_symbol_H-M 'P 4/n m m'
_cod_database_code 4349723
_shelx_shelxl_version_number 2014/7
_shelx_space_group_comment
;
The symmetry employed for this shelxl refinement is uniquely defined
by the following loop, which should always be used as a source of
symmetry information in preference to the above space-group names.
They are only intended as comments.
;

loop_
_space_group_symop_operation_xyz
'x, y, z'
'-y+1/2, x, z'
'-x+1/2, -y+1/2, z'
'y, -x+1/2, z'
'x+1/2, -y, -z'
'y+1/2, x+1/2, -z'
'-x, y+1/2, -z'
'-y, -x, -z'
'-x, -y, -z'
'y-1/2, -x, -z'
'x-1/2, y-1/2, -z'
'-y, x-1/2, -z'
'-x-1/2, y, z'
'-y-1/2, -x-1/2, z'
'x, -y-1/2, z'
'y, x, z'

loop_
_atom_site_label
_atom_site_type_symbol
_atom_site_fract_x
_atom_site_fract_y
_atom_site_fract_z
_atom_site_U_iso_or_equiv
_atom_site_adp_type
_atom_site_occupancy
_atom_site_site_symmetry_order
_atom_site_calc_flag
_atom_site_refinement_flags_posn
_atom_site_refinement_flags_adp
_atom_site_refinement_flags_occupancy
C1 C 0.2500 0.2500 0.7022(17) 0.0076(7) Uani 1 8 d S TU P
C2 C 0.1604(4) 0.1604(4) 0.9267(8) 0.0111(6) Uani 1 2 d S TU P
C3 C 0.2500 0.2500 1.1433(17) 0.0078(7) Uani 1 8 d S TU P
C4 C -0.1608(4) 0.1608(4) 1.0000 0.0124(6) Uani 1 2 d S TU P
C5 C -0.2500 0.2500 0.7775(3) 0.0093(6) Uani 1 4 d DS TU P
C6 C 0.2500 0.5033(6) 0.5315(11) 0.025(2) Uani 1 2 d S TU P
Cd1 Cd 0.0000 0.0000 1.0000 0.0078(3) Uani 1 4 d S T P
Cl1 Cl 0.03611(9) 0.03611(9) 1.2969(2) 0.0145(4) Uani 1 2 d S T P
Co1 Co 0.2500 0.2500 0.9240(2) 0.0074(4) Uani 1 8 d S TU P
Co2 Co -0.2500 0.2500 1.0000 0.0082(4) Uani 1 8 d DS TU P
H1 H 0.2500 0.2500 1.3793(19) 0.010 Uiso 1 8 d DS U P
H2 H -0.2500 0.2500 0.5000 0.010 Uiso 1 8 d DS U P
N1 N 0.2500 0.2500 0.5688(17) 0.019(3) Uani 1 8 d S TU P
N2 N 0.1062(3) 0.1062(3) 0.9279(8) 0.0139(7) Uani 1 2 d S TU P
N3 N 0.2500 0.2500 1.2765(15) 0.0095(12) Uani 1 8 d DS TU P
N4 N -0.1070(3) 0.1070(3) 1.0000 0.0154(7) Uani 1 2 d S TU P
N5 N -0.2500 0.2500 0.6383(7) 0.0132(11) Uani 1 4 d DS TU P
N6 N 0.1736(4) 0.5091(5) 0.6056(8) 0.0384(16) Uani 1 1 d . U .
H6A H 0.1728 0.5167 0.7048 0.046 Uiso 1 1 d R U .
H6B H 0.1247 0.5052 0.5548 0.046 Uiso 1 1 d R U .
N7 N 0.2500 0.4925(6) 0.3772(10) 0.032(2) Uani 1 2 d S TU P
H7A H 0.2994 0.4905 0.3273 0.038 Uiso 1 1 d R U .

loop_
_atom_site_aniso_label
_atom_site_aniso_U_11
_atom_site_aniso_U_22
_atom_site_aniso_U_33
_atom_site_aniso_U_23
_atom_site_aniso_U_13
_atom_site_aniso_U_12
C1 0.0091(9) 0.0091(9) 0.0048(12) 0.000 0.000 0.000
C2 0.0131(8) 0.0131(8) 0.0072(11) 0.0000(6) 0.0000(6) -0.0027(9)
C3 0.0095(9) 0.0095(9) 0.0044(12) 0.000 0.000 0.000
C4 0.0128(8) 0.0128(8) 0.0114(11) -0.0009(7) -0.0009(7) 0.0028(9)
C5 0.0095(11) 0.0098(11) 0.0086(12) 0.000 0.000 0.000
C6 0.020(4) 0.031(5) 0.024(5) 0.004(4) 0.000 0.000
Cd1 0.0058(3) 0.0058(3) 0.0117(4) 0.00073(19) 0.00073(19) 0.0011(2)
Cl1 0.0158(6) 0.0158(6) 0.0120(8) -0.0003(5) -0.0003(5) -0.0007(7)
Co1 0.0089(5) 0.0089(5) 0.0043(8) 0.000 0.000 0.000
Co2 0.0085(5) 0.0085(5) 0.0076(8) 0.000 0.000 0.000
N1 0.022(4) 0.022(4) 0.013(6) 0.000 0.000 0.000
N2 0.0162(9) 0.0162(9) 0.0095(13) 0.0001(9) 0.0001(9) -0.0049(12)
N3 0.0116(15) 0.0116(15) 0.005(2) 0.000 0.000 0.000
N4 0.0159(9) 0.0159(9) 0.0145(14) -0.0016(9) -0.0016(9) 0.0049(12)
N5 0.013(2) 0.014(2) 0.012(2) 0.000 0.000 0.000
N6 0.015(3) 0.067(5) 0.033(3) 0.004(3) 0.006(2) -0.002(3)
N7 0.019(4) 0.050(6) 0.026(4) -0.004(4) 0.000 0.000

loop_
_atom_type_symbol
_atom_type_description
_atom_type_scat_dispersion_real
_atom_type_scat_dispersion_imag
_atom_type_scat_source
C C 0.0033 0.0016 'International Tables Vol C Tables 4.2.6.8 and 6.1.1.4'
H H 0.0000 0.0000 'International Tables Vol C Tables 4.2.6.8 and 6.1.1.4'
Cd Cd -0.8075 1.2024 'International Tables Vol C Tables 4.2.6.8 and 6.1.1.4'
Cl Cl 0.1484 0.1585 'International Tables Vol C Tables 4.2.6.8 and 6.1.1.4'
Co Co 0.3494 0.9721 'International Tables Vol C Tables 4.2.6.8 and 6.1.1.4'
N N 0.0061 0.0033 'International Tables Vol C Tables 4.2.6.8 and 6.1.1.4'
O O 0.0106 0.0060 'International Tables Vol C Tables 4.2.6.8 and 6.1.1.4'

loop_
_geom_angle_atom_site_label_1
_geom_angle_atom_site_label_2
_geom_angle_atom_site_label_3
_geom_angle
_geom_angle_site_symmetry_1
_geom_angle_site_symmetry_3
N1 C1 Co1 180.0 . .
N2 C2 Co1 179.8(8) . .
N3 C3 Co1 180.0 . .
N4 C4 Co2 180.0(6) . .
N5 C5 Co2 180.0 . .
N6 C6 N6 121.4(10) 13_655 .
N6 C6 N7 119.3(5) 13_655 .
N6 C6 N7 119.3(5) . .
N4 Cd1 N4 180.0 9_557 .
N4 Cd1 N2 90.000(1) 9_557 9_557
N4 Cd1 N2 90.000(1) . 9_557
N4 Cd1 N2 90.000(1) 9_557 .
N4 Cd1 N2 90.000(1) . .
N2 Cd1 N2 180.0 9_557 .
N4 Cd1 Cl1 90.0 9_557 .
N4 Cd1 Cl1 90.0 . .
N2 Cd1 Cl1 91.35(17) 9_557 .
N2 Cd1 Cl1 88.66(17) . .
N4 Cd1 Cl1 90.0 9_557 9_557
N4 Cd1 Cl1 90.0 . 9_557
N2 Cd1 Cl1 88.65(17) 9_557 9_557
N2 Cd1 Cl1 91.35(17) . 9_557
Cl1 Cd1 Cl1 180.0 . 9_557
C3 Co1 C2 89.3(2) . .
C3 Co1 C2 89.3(2) . 3
C2 Co1 C2 178.6(5) . 3
C3 Co1 C2 89.3(2) . 4
C2 Co1 C2 89.992(7) . 4
C2 Co1 C2 89.992(7) 3 4
C3 Co1 C2 89.3(2) . 2
C2 Co1 C2 89.992(7) . 2
C2 Co1 C2 89.992(7) 3 2
C2 Co1 C2 178.6(5) 4 2
C3 Co1 C1 180.0 . .
C2 Co1 C1 90.7(2) . .
C2 Co1 C1 90.7(2) 3 .
C2 Co1 C1 90.7(2) 4 .
C2 Co1 C1 90.7(2) 2 .
C4 Co2 C4 90.000(1) . 12_567
C4 Co2 C4 90.000(1) . 10_557
C4 Co2 C4 180.0 12_567 10_557
C4 Co2 C4 180.0 . 3_455
C4 Co2 C4 90.0 12_567 3_455
C4 Co2 C4 90.0 10_557 3_455
C4 Co2 C5 90.0 . 10_557
C4 Co2 C5 90.000(1) 12_567 10_557
C4 Co2 C5 90.000(1) 10_557 10_557
C4 Co2 C5 90.0 3_455 10_557
C4 Co2 C5 90.0 . .
C4 Co2 C5 90.000(1) 12_567 .
C4 Co2 C5 90.000(1) 10_557 .
C4 Co2 C5 90.0 3_455 .
C5 Co2 C5 180.0 10_557 .
C2 N2 Cd1 165.2(6) . .
C3 N3 H1 180.000(14) . .
C4 N4 Cd1 180.0(5) . .
C5 N5 H2 180.0 . .
C6 N6 H6A 120.1 . .
C6 N6 H6B 119.7 . .
H6A N6 H6B 120.1 . .
C6 N7 H7A 120.1 . .

loop_
_geom_bond_atom_site_label_1
_geom_bond_atom_site_label_2
_geom_bond_distance
_geom_bond_site_symmetry_2
C1 N1 1.14(2) .
C1 Co1 1.900(15) .
C2 N2 1.146(10) .
C2 Co1 1.894(7) .
C3 N3 1.141(19) .
C3 Co1 1.878(15) .
C4 N4 1.137(11) .
C4 Co2 1.886(8) .
C5 N5 1.192(6) .
C5 Co2 1.906(3) .
C6 N6 1.310(8) 13_655
C6 N6 1.310(8) .
C6 N7 1.331(13) .
Cd1 N4 2.264(7) 9_557
Cd1 N4 2.264(7) .
Cd1 N2 2.330(7) 9_557
Cd1 N2 2.330(7) .
Cd1 Cl1 2.655(2) .
Cd1 Cl1 2.655(2) 9_557
Co1 C2 1.895(7) 3
Co1 C2 1.895(7) 4
Co1 C2 1.895(7) 2
Co2 C4 1.886(8) 12_567
Co2 C4 1.886(8) 10_557
Co2 C4 1.886(8) 3_455
Co2 C5 1.906(3) 10_557
N3 H1 0.881(10) .
N5 H2 1.185(6) .
N6 H6A 0.8571 .
N6 H6B 0.8541 .
N7 H7A 0.8540 .

loop_
_geom_hbond_atom_site_label_D
_geom_hbond_atom_site_label_H
_geom_hbond_atom_site_label_A
_geom_hbond_distance_DH
_geom_hbond_distance_HA
_geom_hbond_distance_DA
_geom_hbond_angle_DHA
_geom_hbond_site_symmetry_A
N7 H7A Cl1 0.85 2.51 3.300(3) 155.1 3_554
N6 H6B Cl1 0.85 2.76 3.271(6) 120.1 12_567
N6 H6B Cl1 0.85 2.65 3.418(7) 150.5 4_554
N5 H2 N5 1.185(6) 1.185(6) 2.370(12) 180.000(1) 10_556
N3 H1 N1 0.881(10) 1.62(2) 2.504(19) 180.000(11) 1_556
